data_4506686
loop_
_publ_author_name
'Han, Jie'
'Yau, Chung-Wah'
'Chan, Chin Wing'
'Mak, Thomas C. W.'

_publ_section_title
;
 Anionic Host Layers Constructed with Guanidinium--Hydrogen Carbonate
 Dimer 2:1 Rosette-Ribbons and Bridging Carboxylate Connectors
;
_journal_issue 9
_journal_name_full 'Crystal Growth &amp; Design'
_journal_page_first 4457
_journal_paper_doi 10.1021/cg3006184
_journal_volume 12
_journal_year 2012
_chemical_formula_moiety '[(C4H9)4N]3[C(NH2)3]4(HCO3)4[H{C3N2(COOH)2}2]'
_chemical_formula_sum 'C66 H141 N19 O20'
_chemical_formula_weight 1520.98
_chemical_name_systematic
; 
 ? 
;
_space_group_IT_number 15
_symmetry_cell_setting monoclinic
_symmetry_space_group_name_Hall '-C 2yc'
_symmetry_space_group_name_H-M 'C 1 2/c 1'
_atom_sites_solution_hydrogens geom
_atom_sites_solution_primary direct
_atom_sites_solution_secondary difmap
_audit_creation_method SHELXL-97
_cell_angle_alpha 90.00
_cell_angle_beta 109.1770(10)
_cell_angle_gamma 90.00
_cell_formula_units_Z 4
_cell_length_a 21.4165(3)
_cell_length_b 15.9064(3)
_cell_length_c 27.0558(5)
_cell_measurement_temperature 296(2)
_cell_volume 8705.4(3)
_computing_structure_refinement 'SHELXL-97 (Sheldrick, 2008)'
_computing_structure_solution 'SHELXS-97 (Sheldrick, 2008)'
_diffrn_ambient_temperature 296(2)
_diffrn_measured_fraction_theta_full 0.993
_diffrn_measured_fraction_theta_max 0.993
_diffrn_radiation_monochromator graphite
_diffrn_radiation_source 'fine-focus sealed tube'
_diffrn_radiation_type CuK\a
_diffrn_radiation_wavelength 1.54178
_diffrn_reflns_av_R_equivalents 0.0277
_diffrn_reflns_av_sigmaI/netI 0.0196
_diffrn_reflns_limit_h_max 25
_diffrn_reflns_limit_h_min -25
_diffrn_reflns_limit_k_max 18
_diffrn_reflns_limit_k_min -17
_diffrn_reflns_limit_l_max 30
_diffrn_reflns_limit_l_min -31
_diffrn_reflns_number 35277
_diffrn_reflns_theta_full 66.00
_diffrn_reflns_theta_max 66.00
_diffrn_reflns_theta_min 3.53
_exptl_absorpt_coefficient_mu 0.707
_exptl_absorpt_correction_T_max 0.9013
_exptl_absorpt_correction_T_min 0.8715
_exptl_absorpt_correction_type multi-scan
_exptl_crystal_colour colorless
_exptl_crystal_density_diffrn 1.161
_exptl_crystal_density_method 'not measured'
_exptl_crystal_description prism
_exptl_crystal_F_000 3320
_exptl_crystal_size_max 0.20
_exptl_crystal_size_mid 0.18
_exptl_crystal_size_min 0.15
_refine_diff_density_max 0.901
_refine_diff_density_min -0.473
_refine_diff_density_rms 0.047
_refine_ls_extinction_method none
_refine_ls_goodness_of_fit_ref 1.106
_refine_ls_hydrogen_treatment constr
_refine_ls_matrix_type full
_refine_ls_number_parameters 474
_refine_ls_number_reflns 7533
_refine_ls_number_restraints 51
_refine_ls_restrained_S_all 1.142
_refine_ls_R_factor_all 0.0913
_refine_ls_R_factor_gt 0.0736
_refine_ls_shift/su_max 0.000
_refine_ls_shift/su_mean 0.000
_refine_ls_structure_factor_coef Fsqd
_refine_ls_weighting_details 'calc w=1/[\s^2^(Fo^2^)+(0.1396P)^2^+4.1054P] where P=(Fo^2^+2Fc^2^)/3'
_refine_ls_weighting_scheme calc
_refine_ls_wR_factor_gt 0.2291
_refine_ls_wR_factor_ref 0.2449
_reflns_number_gt 5623
_reflns_number_total 7533
_reflns_threshold_expression >2sigma(I)
_cod_data_source_file cg3006184_si_001.cif
_cod_data_source_block complex4
_cod_depositor_comments
;
The following automatic conversions were performed:

'_symmetry_cell_setting' value 'Monoclinic' changed to 'monoclinic'
according to /home/saulius/struct/CIF-dictionaries/cif_core.dic
dictionary named 'cif_core.dic' version 2.4.2 from 2011-04-26.

Automatic conversion script
Id: cif_fix_values 1891 2012-01-12 08:04:46Z andrius 
;
_cod_original_sg_symbol_H-M C2/c
_cod_database_code 4506686

loop_
_symmetry_equiv_pos_as_xyz
'x, y, z'
'-x, y, -z+1/2'
'x+1/2, y+1/2, z'
'-x+1/2, y+1/2, -z+1/2'
'-x, -y, -z'
'x, -y, z-1/2'
'-x+1/2, -y+1/2, -z'
'x+1/2, -y+1/2, z-1/2'

loop_
_atom_site_label
_atom_site_type_symbol
_atom_site_fract_x
_atom_site_fract_y
_atom_site_fract_z
_atom_site_U_iso_or_equiv
_atom_site_adp_type
_atom_site_occupancy
_atom_site_symmetry_multiplicity
_atom_site_calc_flag
_atom_site_refinement_flags
C1 C 0.11781(14) 0.2369(2) 0.27336(11) 0.0702(7) Uani 1 1 d .
H1B H 0.1171 0.2502 0.2397 0.084 Uiso 1 1 calc R
C2 C 0.08411(12) 0.20815(16) 0.33780(10) 0.0568(6) Uani 1 1 d .
C3 C 0.15278(13) 0.20728(16) 0.35431(10) 0.0590(6) Uani 1 1 d .
C4 C 0.03599(14) 0.19257(18) 0.36576(11) 0.0645(7) Uani 1 1 d .
C5 C 0.20245(14) 0.18903(18) 0.40559(11) 0.0654(7) Uani 1 1 d .
N1 N 0.06255(11) 0.22693(15) 0.28569(8) 0.0632(6) Uani 1 1 d .
H1A H 0.0223 0.2314 0.2653 0.076 Uiso 0.50 1 calc PR
N2 N 0.17295(11) 0.22629(16) 0.31247(9) 0.0702(6) Uani 1 1 d .
O1 O -0.02330(10) 0.18844(18) 0.34000(8) 0.0926(7) Uani 1 1 d .
O2 O 0.05892(10) 0.18375(14) 0.41508(7) 0.0754(6) Uani 1 1 d .
O3 O 0.26123(10) 0.18631(16) 0.41171(9) 0.0854(6) Uani 1 1 d .
O4 O 0.18103(10) 0.17573(15) 0.44494(8) 0.0790(6) Uani 1 1 d .
H4O H 0.1391 0.1786 0.4346 0.095 Uiso 1 1 d R
C6 C 0.10799(13) 0.20226(18) 0.06435(11) 0.0658(7) Uani 1 1 d .
N3 N 0.04494(12) 0.20367(17) 0.03525(9) 0.0752(7) Uani 1 1 d .
H3A H 0.0150 0.1926 0.0491 0.090 Uiso 1 1 calc R
H3B H 0.0339 0.2156 0.0025 0.090 Uiso 1 1 calc R
N4 N 0.12525(13) 0.18399(19) 0.11446(10) 0.0831(8) Uani 1 1 d .
H4A H 0.0954 0.1729 0.1284 0.100 Uiso 1 1 calc R
H4B H 0.1663 0.1831 0.1333 0.100 Uiso 1 1 calc R
N5 N 0.15408(12) 0.21646(18) 0.04267(10) 0.0792(7) Uani 1 1 d .
H5A H 0.1952 0.2137 0.0613 0.095 Uiso 1 1 calc R
H5B H 0.1429 0.2284 0.0099 0.095 Uiso 1 1 calc R
C7 C 0.35536(15) 0.2043(2) 0.31693(12) 0.0717(7) Uani 1 1 d .
N6 N 0.37030(14) 0.1933(2) 0.36771(11) 0.0872(8) Uani 1 1 d .
H6A H 0.3394 0.1912 0.3815 0.105 Uiso 1 1 calc R
H6B H 0.4109 0.1883 0.3871 0.105 Uiso 1 1 calc R
N7 N 0.40367(13) 0.2090(2) 0.29644(10) 0.0854(8) Uani 1 1 d .
H7A H 0.3945 0.2171 0.2634 0.102 Uiso 1 1 calc R
H7B H 0.4442 0.2039 0.3162 0.102 Uiso 1 1 calc R
N8 N 0.29391(13) 0.2120(2) 0.28675(11) 0.0916(9) Uani 1 1 d .
H8A H 0.2625 0.2100 0.3000 0.110 Uiso 1 1 calc R
H8B H 0.2848 0.2192 0.2536 0.110 Uiso 1 1 calc R
C8 C 0.30803(13) 0.21782(19) 0.15499(11) 0.0668(7) Uani 1 1 d .
O5 O 0.36976(9) 0.22531(15) 0.18274(7) 0.0788(6) Uani 1 1 d .
H5O H 0.3989 0.2149 0.1685 0.095 Uiso 1 1 d R
O6 O 0.29306(9) 0.21461(14) 0.10427(7) 0.0735(5) Uani 1 1 d .
O7 O 0.26430(11) 0.2131(2) 0.17528(9) 0.0993(8) Uani 1 1 d .
C9 C 0.55389(13) 0.20975(19) 0.41044(10) 0.0659(7) Uani 1 1 d .
O8 O 0.61522(9) 0.22291(16) 0.43743(7) 0.0821(6) Uani 1 1 d .
H8O H 0.6455 0.2202 0.4236 0.098 Uiso 1 1 d R
O9 O 0.54063(10) 0.19339(15) 0.36067(8) 0.0783(6) Uani 1 1 d .
O10 O 0.50993(10) 0.21185(17) 0.43051(8) 0.0864(7) Uani 1 1 d .
N9 N 0.5000 0.4596(2) 0.2500 0.0734(9) Uani 1 2 d S
C10 C 0.47680(18) 0.4044(2) 0.20220(13) 0.0934(10) Uani 1 1 d .
H10A H 0.4400 0.3701 0.2038 0.112 Uiso 1 1 calc R
H10B H 0.5123 0.3670 0.2016 0.112 Uiso 1 1 calc R
C11 C 0.4547(3) 0.4583(4) 0.15104(16) 0.1374(18) Uani 1 1 d DU
H11A H 0.4166 0.4917 0.1507 0.165 Uiso 1 1 calc R
H11B H 0.4901 0.4968 0.1519 0.165 Uiso 1 1 calc R
C12 C 0.4378(4) 0.4103(3) 0.10329(18) 0.188(3) Uani 1 1 d DU
H12A H 0.4011 0.3735 0.1015 0.226 Uiso 1 1 calc R
H12B H 0.4752 0.3753 0.1040 0.226 Uiso 1 1 calc R
C13 C 0.4196(3) 0.4633(3) 0.05568(16) 0.145(2) Uani 1 1 d DU
H13A H 0.4074 0.4280 0.0252 0.218 Uiso 1 1 calc R
H13B H 0.4567 0.4976 0.0561 0.218 Uiso 1 1 calc R
H13C H 0.3830 0.4988 0.0549 0.218 Uiso 1 1 calc R
C14 C 0.55576(18) 0.5158(2) 0.24720(13) 0.0860(9) Uani 1 1 d .
H14A H 0.5388 0.5528 0.2172 0.103 Uiso 1 1 calc R
H14B H 0.5695 0.5508 0.2783 0.103 Uiso 1 1 calc R
C15 C 0.61579(18) 0.4708(3) 0.24282(14) 0.0937(10) Uani 1 1 d .
H15A H 0.6350 0.4367 0.2738 0.112 Uiso 1 1 calc R
H15B H 0.6023 0.4336 0.2128 0.112 Uiso 1 1 calc R
C16 C 0.6671(2) 0.5309(4) 0.2370(2) 0.1328(17) Uani 1 1 d .
H16A H 0.6480 0.5642 0.2057 0.159 Uiso 1 1 calc R
H16B H 0.6796 0.5691 0.2667 0.159 Uiso 1 1 calc R
C17 C 0.7280(3) 0.4880(5) 0.2338(2) 0.164(2) Uani 1 1 d .
H17A H 0.7589 0.5294 0.2305 0.246 Uiso 1 1 calc R
H17B H 0.7163 0.4514 0.2040 0.246 Uiso 1 1 calc R
H17C H 0.7477 0.4556 0.2650 0.246 Uiso 1 1 calc R
N10 N 0.17340(11) 0.46415(14) 0.42409(9) 0.0657(6) Uani 1 1 d .
C18 C 0.11974(16) 0.4088(2) 0.43096(13) 0.0801(8) Uani 1 1 d .
H18A H 0.1362 0.3819 0.4650 0.096 Uiso 1 1 calc R
H18B H 0.1100 0.3648 0.4047 0.096 Uiso 1 1 calc R
C19 C 0.05566(18) 0.4547(3) 0.42677(16) 0.0948(10) Uani 1 1 d .
H19A H 0.0649 0.4988 0.4530 0.114 Uiso 1 1 calc R
H19B H 0.0384 0.4810 0.3926 0.114 Uiso 1 1 calc R
C20 C 0.0052(3) 0.3972(4) 0.4343(3) 0.152(2) Uani 1 1 d .
H20A H -0.0032 0.3532 0.4081 0.182 Uiso 1 1 calc R
H20B H 0.0235 0.3706 0.4682 0.182 Uiso 1 1 calc R
C21 C -0.0588(3) 0.4358(4) 0.4312(3) 0.160(2) Uani 1 1 d .
H21A H -0.0876 0.3935 0.4369 0.239 Uiso 1 1 calc R
H21B H -0.0786 0.4603 0.3972 0.239 Uiso 1 1 calc R
H21C H -0.0516 0.4786 0.4574 0.239 Uiso 1 1 calc R
C22 C 0.14935(15) 0.50905(19) 0.37168(11) 0.0708(7) Uani 1 1 d .
H22A H 0.1846 0.5453 0.3692 0.085 Uiso 1 1 calc R
H22B H 0.1126 0.5449 0.3713 0.085 Uiso 1 1 calc R
C23 C 0.12736(16) 0.4538(2) 0.32317(12) 0.0798(8) Uani 1 1 d .
H23A H 0.1646 0.4216 0.3205 0.096 Uiso 1 1 calc R
H23B H 0.0937 0.4147 0.3255 0.096 Uiso 1 1 calc R
C24 C 0.0999(2) 0.5094(3) 0.27533(13) 0.0970(11) Uani 1 1 d .
H24A H 0.0620 0.5399 0.2782 0.116 Uiso 1 1 calc R
H24B H 0.1332 0.5504 0.2747 0.116 Uiso 1 1 calc R
C25 C 0.0792(3) 0.4610(3) 0.22448(16) 0.1291(16) Uani 1 1 d .
H25A H 0.0627 0.4994 0.1957 0.194 Uiso 1 1 calc R
H25B H 0.0452 0.4216 0.2243 0.194 Uiso 1 1 calc R
H25C H 0.1166 0.4313 0.2211 0.194 Uiso 1 1 calc R
C26 C 0.23236(15) 0.40810(19) 0.42781(12) 0.0747(8) Uani 1 1 d .
H26A H 0.2448 0.3786 0.4610 0.090 Uiso 1 1 calc R
H26B H 0.2186 0.3662 0.4003 0.090 Uiso 1 1 calc R
C27 C 0.29189(17) 0.4520(3) 0.42360(16) 0.0975(11) Uani 1 1 d U
H27A H 0.3102 0.4888 0.4535 0.117 Uiso 1 1 calc R
H27B H 0.2798 0.4860 0.3921 0.117 Uiso 1 1 calc R
C28 C 0.3430(2) 0.3864(4) 0.4219(3) 0.149(2) Uani 1 1 d DU
H28A H 0.3481 0.3466 0.4501 0.178 Uiso 1 1 calc R
H28B H 0.3262 0.3557 0.3892 0.178 Uiso 1 1 calc R
C29 C 0.4062(3) 0.4192(6) 0.4262(4) 0.285(6) Uani 1 1 d DU
H29A H 0.4339 0.3747 0.4213 0.428 Uiso 1 1 calc R
H29B H 0.4259 0.4435 0.4603 0.428 Uiso 1 1 calc R
H29C H 0.4016 0.4615 0.4000 0.428 Uiso 1 1 calc R
C30 C 0.19272(15) 0.53264(18) 0.46555(11) 0.0704(7) Uani 1 1 d .
H30A H 0.2284 0.5653 0.4605 0.085 Uiso 1 1 calc R
H30B H 0.1553 0.5700 0.4601 0.085 Uiso 1 1 calc R
C31 C 0.21457(18) 0.5020(2) 0.52181(12) 0.0830(9) Uani 1 1 d .
H31A H 0.1787 0.4718 0.5283 0.100 Uiso 1 1 calc R
H31B H 0.2517 0.4638 0.5279 0.100 Uiso 1 1 calc R
C32 C 0.2345(2) 0.5762(2) 0.55859(13) 0.0952(10) Uani 1 1 d .
H32A H 0.2720 0.6043 0.5531 0.114 Uiso 1 1 calc R
H32B H 0.1982 0.6160 0.5505 0.114 Uiso 1 1 calc R
C33 C 0.2527(3) 0.5504(3) 0.61505(15) 0.1275(16) Uani 1 1 d .
H33A H 0.2655 0.5991 0.6370 0.191 Uiso 1 1 calc R
H33B H 0.2889 0.5114 0.6233 0.191 Uiso 1 1 calc R
H33C H 0.2154 0.5241 0.6209 0.191 Uiso 1 1 calc R

loop_
_atom_site_aniso_label
_atom_site_aniso_U_11
_atom_site_aniso_U_22
_atom_site_aniso_U_33
_atom_site_aniso_U_23
_atom_site_aniso_U_13
_atom_site_aniso_U_12
C1 0.0638(15) 0.096(2) 0.0572(15) 0.0023(14) 0.0280(12) -0.0032(14)
C2 0.0604(14) 0.0583(14) 0.0556(14) -0.0071(10) 0.0242(11) -0.0017(11)
C3 0.0607(14) 0.0622(15) 0.0594(14) -0.0045(11) 0.0272(11) 0.0002(11)
C4 0.0632(16) 0.0738(17) 0.0625(16) -0.0076(12) 0.0287(13) -0.0023(12)
C5 0.0626(16) 0.0674(16) 0.0681(16) 0.0018(12) 0.0238(13) 0.0050(12)
N1 0.0587(12) 0.0775(15) 0.0562(12) -0.0037(10) 0.0225(9) -0.0019(10)
N2 0.0604(12) 0.0899(17) 0.0659(14) 0.0013(11) 0.0284(11) -0.0026(11)
O1 0.0594(12) 0.155(2) 0.0682(12) -0.0075(13) 0.0279(10) -0.0134(12)
O2 0.0683(11) 0.1045(16) 0.0596(11) 0.0039(10) 0.0295(9) 0.0054(10)
O3 0.0584(12) 0.1139(17) 0.0832(14) 0.0108(12) 0.0222(10) 0.0031(10)
O4 0.0669(11) 0.1092(16) 0.0625(11) 0.0121(10) 0.0234(9) 0.0125(10)
C6 0.0609(15) 0.0779(18) 0.0635(16) -0.0052(13) 0.0270(12) -0.0031(12)
N3 0.0601(13) 0.1086(19) 0.0597(13) -0.0041(12) 0.0238(11) -0.0054(12)
N4 0.0641(14) 0.127(2) 0.0623(14) 0.0071(14) 0.0269(11) 0.0006(14)
N5 0.0599(13) 0.118(2) 0.0632(14) -0.0009(13) 0.0246(11) -0.0091(13)
C7 0.0670(16) 0.086(2) 0.0664(17) -0.0140(14) 0.0282(13) -0.0104(14)
N6 0.0732(16) 0.122(2) 0.0714(16) -0.0068(14) 0.0307(13) -0.0052(14)
N7 0.0621(14) 0.129(2) 0.0678(15) -0.0103(14) 0.0255(12) -0.0066(14)
N8 0.0610(14) 0.146(3) 0.0707(16) -0.0066(16) 0.0261(12) -0.0098(15)
C8 0.0593(15) 0.0822(19) 0.0581(15) 0.0047(13) 0.0180(12) 0.0007(13)
O5 0.0585(11) 0.1175(17) 0.0608(11) -0.0003(10) 0.0201(9) -0.0076(10)
O6 0.0602(10) 0.1006(15) 0.0590(11) 0.0006(9) 0.0188(8) 0.0008(9)
O7 0.0634(12) 0.167(3) 0.0716(13) 0.0088(14) 0.0283(10) -0.0029(13)
C9 0.0576(15) 0.0801(18) 0.0573(15) 0.0003(12) 0.0152(12) 0.0116(12)
O8 0.0591(11) 0.1290(19) 0.0576(11) -0.0034(11) 0.0185(9) 0.0148(11)
O9 0.0619(11) 0.1106(16) 0.0629(11) -0.0157(10) 0.0212(9) 0.0024(10)
O10 0.0669(12) 0.1275(19) 0.0716(13) -0.0024(12) 0.0319(10) 0.0088(11)
N9 0.089(2) 0.0641(19) 0.0650(19) 0.000 0.0226(17) 0.000
C10 0.094(2) 0.097(2) 0.084(2) -0.0246(18) 0.0230(18) -0.0006(19)
C11 0.144(4) 0.174(4) 0.082(3) -0.012(3) 0.020(2) 0.040(3)
C12 0.301(9) 0.132(5) 0.127(4) 0.004(4) 0.064(5) 0.048(5)
C13 0.208(5) 0.118(3) 0.090(3) -0.010(2) 0.023(3) 0.015(3)
C14 0.107(3) 0.078(2) 0.0745(19) -0.0021(15) 0.0328(17) -0.0106(18)
C15 0.096(2) 0.101(3) 0.081(2) -0.0035(18) 0.0252(18) -0.011(2)
C16 0.129(4) 0.136(4) 0.151(4) -0.009(3) 0.070(3) -0.024(3)
C17 0.126(4) 0.228(7) 0.163(5) -0.040(5) 0.080(4) -0.040(4)
N10 0.0668(13) 0.0571(12) 0.0682(13) -0.0019(10) 0.0155(10) 0.0045(10)
C18 0.089(2) 0.0711(18) 0.084(2) -0.0079(15) 0.0334(16) -0.0094(15)
C19 0.088(2) 0.102(3) 0.102(2) -0.011(2) 0.0419(19) -0.0059(19)
C20 0.128(4) 0.127(4) 0.233(7) -0.013(4) 0.104(4) -0.020(3)
C21 0.105(3) 0.207(6) 0.189(6) -0.029(5) 0.079(4) -0.017(4)
C22 0.0687(16) 0.0678(17) 0.0681(16) 0.0015(13) 0.0117(13) 0.0063(13)
C23 0.0803(19) 0.081(2) 0.0707(18) -0.0044(15) 0.0142(14) 0.0031(15)
C24 0.103(2) 0.104(3) 0.0710(19) 0.0018(18) 0.0109(18) 0.005(2)
C25 0.146(4) 0.145(4) 0.075(2) -0.004(2) 0.007(2) 0.009(3)
C26 0.0770(18) 0.0690(18) 0.0712(17) -0.0031(13) 0.0150(14) 0.0145(14)
C27 0.0725(19) 0.114(3) 0.098(2) -0.017(2) 0.0183(17) 0.0104(18)
C28 0.085(3) 0.174(5) 0.186(5) -0.046(4) 0.043(3) 0.025(3)
C29 0.119(5) 0.421(15) 0.274(10) -0.164(10) 0.008(5) 0.089(7)
C30 0.0730(16) 0.0606(16) 0.0722(17) -0.0041(13) 0.0163(13) 0.0070(13)
C31 0.093(2) 0.0758(19) 0.0710(18) -0.0012(15) 0.0139(15) 0.0112(16)
C32 0.103(2) 0.091(2) 0.080(2) -0.0149(18) 0.0140(18) 0.0048(19)
C33 0.142(4) 0.145(4) 0.076(2) -0.024(2) 0.009(2) 0.006(3)

loop_
_atom_type_symbol
_atom_type_description
_atom_type_scat_dispersion_real
_atom_type_scat_dispersion_imag
_atom_type_scat_source
C C 0.0181 0.0091 'International Tables Vol C Tables 4.2.6.8 and 6.1.1.4'
H H 0.0000 0.0000 'International Tables Vol C Tables 4.2.6.8 and 6.1.1.4'
N N 0.0311 0.0180 'International Tables Vol C Tables 4.2.6.8 and 6.1.1.4'
O O 0.0492 0.0322 'International Tables Vol C Tables 4.2.6.8 and 6.1.1.4'

loop_
_geom_angle_atom_site_label_1
_geom_angle_atom_site_label_2
_geom_angle_atom_site_label_3
_geom_angle
_geom_angle_site_symmetry_1
_geom_angle_site_symmetry_3
N2 C1 N1 114.7(2) . .
N1 C2 C3 107.3(2) . .
N1 C2 C4 120.4(2) . .
C3 C2 C4 132.3(2) . .
N2 C3 C2 108.6(2) . .
N2 C3 C5 119.7(2) . .
C2 C3 C5 131.7(2) . .
O1 C4 O2 124.0(2) . .
O1 C4 C2 118.6(2) . .
O2 C4 C2 117.4(2) . .
O3 C5 O4 120.5(3) . .
O3 C5 C3 122.0(3) . .
O4 C5 C3 117.4(2) . .
C1 N1 C2 104.8(2) . .
C1 N2 C3 104.5(2) . .
N4 C6 N3 120.3(2) . .
N4 C6 N5 119.8(3) . .
N3 C6 N5 119.9(3) . .
N8 C7 N6 121.0(3) . .
N8 C7 N7 119.8(3) . .
N6 C7 N7 119.2(3) . .
O7 C8 O5 121.9(3) . .
O7 C8 O6 120.4(3) . .
O5 C8 O6 117.7(2) . .
O10 C9 O8 121.9(3) . .
O10 C9 O9 121.3(3) . .
O8 C9 O9 116.8(2) . .
C10 N9 C10 108.7(4) . 2_655
C10 N9 C14 110.14(19) . 2_655
C10 N9 C14 110.2(2) 2_655 2_655
C10 N9 C14 110.2(2) . .
C10 N9 C14 110.1(2) 2_655 .
C14 N9 C14 107.5(3) 2_655 .
N9 C10 C11 111.0(3) . .
C12 C11 C10 114.7(4) . .
C11 C12 C13 113.3(4) . .
C15 C14 N9 115.5(3) . .
C16 C15 C14 112.2(4) . .
C17 C16 C15 113.3(5) . .
C18 N10 C22 110.6(2) . .
C18 N10 C30 111.2(2) . .
C22 N10 C30 106.2(2) . .
C18 N10 C26 107.4(2) . .
C22 N10 C26 110.9(2) . .
C30 N10 C26 110.6(2) . .
N10 C18 C19 114.5(3) . .
C20 C19 C18 111.9(4) . .
C21 C20 C19 116.1(5) . .
N10 C22 C23 116.6(2) . .
C24 C23 C22 108.8(3) . .
C25 C24 C23 113.3(3) . .
C27 C26 N10 115.6(3) . .
C26 C27 C28 108.8(4) . .
C29 C28 C27 114.9(5) . .
C31 C30 N10 115.4(2) . .
C32 C31 C30 109.6(3) . .
C33 C32 C31 112.2(3) . .

loop_
_geom_bond_atom_site_label_1
_geom_bond_atom_site_label_2
_geom_bond_distance
_geom_bond_site_symmetry_2
C1 N2 1.312(4) .
C1 N1 1.340(3) .
C2 N1 1.365(3) .
C2 C3 1.390(4) .
C2 C4 1.486(4) .
C3 N2 1.371(3) .
C3 C5 1.473(4) .
C4 O1 1.233(3) .
C4 O2 1.269(3) .
C5 O3 1.215(3) .
C5 O4 1.307(3) .
C6 N4 1.315(4) .
C6 N3 1.321(4) .
C6 N5 1.323(4) .
C7 N8 1.307(4) .
C7 N6 1.316(4) .
C7 N7 1.327(4) .
C8 O7 1.233(4) .
C8 O5 1.294(3) .
C8 O6 1.304(3) .
C9 O10 1.232(3) .
C9 O8 1.293(3) .
C9 O9 1.308(3) .
N9 C10 1.506(4) .
N9 C10 1.506(4) 2_655
N9 C14 1.514(4) 2_655
N9 C14 1.514(4) .
C10 C11 1.564(6) .
C11 C12 1.440(4) .
C12 C13 1.481(4) .
C14 C15 1.510(5) .
C15 C16 1.503(6) .
C16 C17 1.499(7) .
N10 C18 1.507(4) .
N10 C22 1.519(4) .
N10 C30 1.520(4) .
N10 C26 1.522(4) .
C18 C19 1.526(5) .
C19 C20 1.480(6) .
C20 C21 1.479(7) .
C22 C23 1.520(4) .
C23 C24 1.518(5) .
C24 C25 1.511(5) .
C26 C27 1.491(5) .
C27 C28 1.525(6) .
C28 C29 1.419(7) .
C30 C31 1.519(4) .
C31 C32 1.513(5) .
C32 C33 1.505(5) .

loop_
_geom_hbond_atom_site_label_D
_geom_hbond_atom_site_label_H
_geom_hbond_atom_site_label_A
_geom_hbond_distance_DH
_geom_hbond_distance_HA
_geom_hbond_distance_DA
_geom_hbond_angle_DHA
_geom_hbond_site_symmetry_A
N1 H1A N1 0.86 1.89 2.740(4) 170.8 2
O4 H4O O2 0.85 1.62 2.474(3) 179.8 .
N3 H3A O2 0.86 2.12 2.970(3) 172.0 2
N3 H3B O10 0.86 2.17 3.000(3) 160.8 8_455
N4 H4A O1 0.86 2.01 2.839(3) 161.1 2
N4 H4B O7 0.86 2.09 2.928(3) 165.7 .
N5 H5A O6 0.86 2.04 2.895(3) 176.5 .
N5 H5B O8 0.86 2.01 2.859(3) 169.9 8_455
N6 H6A O3 0.86 2.09 2.952(3) 177.5 .
N6 H6B O10 0.86 2.09 2.929(4) 164.1 .
N7 H7A O5 0.86 2.07 2.931(3) 174.7 .
N7 H7B O9 0.86 2.03 2.887(3) 178.0 .
N8 H8A N2 0.86 2.07 2.904(3) 162.9 .
N8 H8B O7 0.86 2.02 2.871(4) 169.7 .
O5 H5O O9 0.85 1.76 2.608(3) 179.9 2_655
O8 H8O O6 0.85 1.72 2.570(3) 179.9 2_655

loop_
_geom_torsion_atom_site_label_1
_geom_torsion_atom_site_label_2
_geom_torsion_atom_site_label_3
_geom_torsion_atom_site_label_4
_geom_torsion
_geom_torsion_site_symmetry_1
N1 C2 C3 N2 0.6(3) .
C4 C2 C3 N2 -179.9(3) .
N1 C2 C3 C5 -178.3(3) .
C4 C2 C3 C5 1.2(5) .
N1 C2 C4 O1 7.3(4) .
C3 C2 C4 O1 -172.1(3) .
N1 C2 C4 O2 -173.1(2) .
C3 C2 C4 O2 7.4(4) .
N2 C3 C5 O3 -3.5(4) .
C2 C3 C5 O3 175.2(3) .
N2 C3 C5 O4 176.4(3) .
C2 C3 C5 O4 -4.8(5) .
N2 C1 N1 C2 0.0(4) .
C3 C2 N1 C1 -0.4(3) .
C4 C2 N1 C1 -179.9(3) .
N1 C1 N2 C3 0.4(4) .
C2 C3 N2 C1 -0.6(3) .
C5 C3 N2 C1 178.5(3) .
C10 N9 C10 C11 -177.7(4) 2_655
C14 N9 C10 C11 61.5(4) 2_655
C14 N9 C10 C11 -57.0(4) .
N9 C10 C11 C12 174.2(5) .
C10 C11 C12 C13 -177.7(6) .
C10 N9 C14 C15 -58.5(3) .
C10 N9 C14 C15 61.4(3) 2_655
C14 N9 C14 C15 -178.6(3) 2_655
N9 C14 C15 C16 176.6(3) .
C14 C15 C16 C17 178.7(4) .
C22 N10 C18 C19 -57.2(3) .
C30 N10 C18 C19 60.5(3) .
C26 N10 C18 C19 -178.4(3) .
N10 C18 C19 C20 -179.6(4) .
C18 C19 C20 C21 179.7(5) .
C18 N10 C22 C23 -59.8(3) .
C30 N10 C22 C23 179.5(3) .
C26 N10 C22 C23 59.3(3) .
N10 C22 C23 C24 175.3(3) .
C22 C23 C24 C25 177.5(4) .
C18 N10 C26 C27 -178.2(3) .
C22 N10 C26 C27 60.9(3) .
C30 N10 C26 C27 -56.6(3) .
N10 C26 C27 C28 -173.7(3) .
C26 C27 C28 C29 -170.5(6) .
C18 N10 C30 C31 56.1(3) .
C22 N10 C30 C31 176.4(3) .
C26 N10 C30 C31 -63.2(3) .
N10 C30 C31 C32 178.0(3) .
C30 C31 C32 C33 176.5(3) .
